data_2209962
loop_
_publ_author_name
'Jones, Peter G.'
'Fern\'andez, Eduardo J.'
'L\'opez-de-Luzuriaga, Jos\'e M.'
'Monge, Miguel'
'Laguna, Antonio'

_publ_section_title
;<i>cis</i>-Bis[diphenyl(phenylsulfanylmethyl)diphenylphosphine-\k<i>P</i>]bis(pentafluorophenyl)gold(III)
 perchlorate chloroform solvate
;
_journal_coeditor_code NG2055
_journal_issue 8
_journal_name_full 'Acta Crystallographica Section E'
_journal_page_first m1997
_journal_page_last m1999
_journal_paper_doi 10.1107/S1600536806028856
_journal_volume 62
_journal_year 2006
_chemical_formula_iupac '[Au (C6 F5)2 (C19 H17 P S)2] Cl O4, C H Cl3'
_chemical_formula_moiety 'C50 H34 Au F10 P2 S2 +, Cl O4 -, C H Cl3'
_chemical_formula_sum 'C51 H35 Au Cl4 F10 O4 P2 S2'
_chemical_formula_weight 1366.62
_chemical_name_systematic
;
<i>cis</i>-Bis[diphenyl(phenylsulfanylmethyl)diphenylphosphine-
\kP]bis(pentafluorophenyl)gold(III) perchlorate chloroform solvate
;
_space_group_IT_number 19
_symmetry_cell_setting orthorhombic
_symmetry_space_group_name_Hall 'P 2ac 2ab'
_symmetry_space_group_name_H-M 'P 21 21 21'
_atom_sites_solution_hydrogens geom
_atom_sites_solution_primary Patterson
_atom_sites_solution_secondary difmap
_audit_creation_method SHELXL-97
_cell_angle_alpha 90.00
_cell_angle_beta 90.00
_cell_angle_gamma 90.00
_cell_formula_units_Z 4
_cell_length_a 11.290(2)
_cell_length_b 13.795(2)
_cell_length_c 34.421(4)
_cell_measurement_reflns_used 75
_cell_measurement_temperature 173(2)
_cell_measurement_theta_max 12.5
_cell_measurement_theta_min 4.5
_cell_volume 5360.9(14)
_computing_cell_refinement XSCANS
_computing_data_collection 'XSCANS (Fait, 1991)'
_computing_data_reduction XSCANS
_computing_molecular_graphics 'XP (Siemens, 1994)'
_computing_publication_material SHELXL97
_computing_structure_refinement 'SHELXL97 (Sheldrick, 1997)'
_computing_structure_solution 'SHELXS97 (Sheldrick, 1997)'
_diffrn_ambient_temperature 173(2)
_diffrn_measured_fraction_theta_full 0.997
_diffrn_measured_fraction_theta_max 0.997
_diffrn_measurement_device_type 'Siemens P4'
_diffrn_measurement_method \w
_diffrn_radiation_monochromator graphite
_diffrn_radiation_source 'fine-focus sealed tube'
_diffrn_radiation_type MoK\a
_diffrn_radiation_wavelength 0.71073
_diffrn_reflns_av_R_equivalents 0.0300
_diffrn_reflns_av_sigmaI/netI 0.0809
_diffrn_reflns_limit_h_max 14
_diffrn_reflns_limit_h_min 0
_diffrn_reflns_limit_k_max 17
_diffrn_reflns_limit_k_min -17
_diffrn_reflns_limit_l_max 40
_diffrn_reflns_limit_l_min -44
_diffrn_reflns_number 17522
_diffrn_reflns_theta_full 27.50
_diffrn_reflns_theta_max 27.50
_diffrn_reflns_theta_min 3.18
_diffrn_standards_decay_% 0
_diffrn_standards_interval_count 297
_diffrn_standards_number 3
_exptl_absorpt_coefficient_mu 3.160
_exptl_absorpt_correction_T_max 0.834
_exptl_absorpt_correction_T_min 0.739
_exptl_absorpt_correction_type psi-scan
_exptl_absorpt_process_details '(XEMP; Siemens, 1994)'
_exptl_crystal_colour colourless
_exptl_crystal_density_diffrn 1.693
_exptl_crystal_density_method 'not measured'
_exptl_crystal_description prism
_exptl_crystal_F_000 2688
_exptl_crystal_size_max 0.50
_exptl_crystal_size_mid 0.35
_exptl_crystal_size_min 0.20
_refine_diff_density_max 1.100
_refine_diff_density_min -0.771
_refine_ls_abs_structure_details 'Flack (1983), 5100 Friedel pairs'
_refine_ls_abs_structure_Flack -0.019(4)
_refine_ls_extinction_method none
_refine_ls_goodness_of_fit_ref 0.920
_refine_ls_hydrogen_treatment constr
_refine_ls_matrix_type full
_refine_ls_number_parameters 662
_refine_ls_number_reflns 11909
_refine_ls_number_restraints 562
_refine_ls_restrained_S_all 0.901
_refine_ls_R_factor_all 0.0559
_refine_ls_R_factor_gt 0.0373
_refine_ls_shift/su_max 0.003
_refine_ls_shift/su_mean 0.000
_refine_ls_structure_factor_coef Fsqd
_refine_ls_weighting_details 'calc w=1/[\s^2^(Fo^2^)+(0.0289P)^2^] where P=(Fo^2^+2Fc^2^)/3'
_refine_ls_weighting_scheme calc
_refine_ls_wR_factor_gt 0.0657
_refine_ls_wR_factor_ref 0.0692
_reflns_number_gt 9376
_reflns_number_total 11909
_reflns_threshold_expression I>2\s(I)
_cod_data_source_file ng2055.cif
_cod_data_source_block I
_cod_depositor_comments
;
The following automatic conversions were performed:
'_geom_angle_publ_flag' value 'Y' changed to 'y' according to
'/home/saulius/struct/CIF-dictionaries/cif_core.dic' dictionary named
'cif_core.dic' version 2.4.1 from 2010-06-29 (20 times).

Automatic conversion script
Id: cif_fix_enum 1527 2010-12-29 10:47:43Z saulius 

The following automatic conversions were performed:

'_geom_angle_publ_flag' value 'Y' changed to 'y' according to
/home/saulius/struct/CIF-dictionaries/cif_core.dic dictionary named
'cif_core.dic' version 2.4.1 from 2010-06-29 (20 times).

Automatic conversion script
Id: cif_fix_values 1715 2011-07-08 13:25:40Z adriana 
;
_cod_original_cell_volume 5361.1(14)
_cod_database_code 2209962
_cod_database_fobs_code 2209962

loop_
_symmetry_equiv_pos_as_xyz
'x, y, z'
'-x+1/2, -y, z+1/2'
'-x, y+1/2, -z+1/2'
'x+1/2, -y+1/2, -z'

loop_
_atom_site_type_symbol
_atom_site_label
_atom_site_fract_x
_atom_site_fract_y
_atom_site_fract_z
_atom_site_U_iso_or_equiv
_atom_site_adp_type
_atom_site_calc_flag
_atom_site_refinement_flags
_atom_site_occupancy
Au Au 0.355390(18) 0.592752(14) 0.607929(6) 0.02185(5) Uani d . 1
P P1 0.29004(13) 0.45276(10) 0.64230(4) 0.0226(3) Uani d . 1
P P2 0.31007(13) 0.70826(11) 0.65786(4) 0.0250(3) Uani d . 1
S S1 0.29066(13) 0.29124(11) 0.58488(4) 0.0305(3) Uani d . 1
S S2 0.55969(14) 0.65283(13) 0.67298(4) 0.0369(4) Uani d . 1
C C1 0.3655(6) 0.3408(4) 0.62740(15) 0.0294(13) Uani d . 1
H H1A 0.4493 0.3548 0.6211 0.035 Uiso calc R 1
H H1B 0.3636 0.2931 0.6489 0.035 Uiso calc R 1
C C2 0.4229(5) 0.6897(4) 0.69607(15) 0.0270(13) Uani d . 1
H H2A 0.4352 0.7506 0.7107 0.032 Uiso calc R 1
H H2B 0.3961 0.6391 0.7145 0.032 Uiso calc R 1
C C11 0.1337(5) 0.4322(3) 0.63247(13) 0.0264(12) Uani d DU 1
C C12 0.0761(5) 0.4815(4) 0.60321(16) 0.0266(12) Uani d DU 1
H H12 0.1180 0.5277 0.5881 0.032 Uiso calc R 1
C C13 -0.0431(5) 0.4640(4) 0.59573(16) 0.0358(14) Uani d DU 1
H H13 -0.0837 0.4990 0.5761 0.043 Uiso calc R 1
C C14 -0.1006(5) 0.3953(5) 0.61733(15) 0.0411(15) Uani d DU 1
H H14 -0.1820 0.3831 0.6124 0.049 Uiso calc R 1
C C15 -0.0453(5) 0.3441(5) 0.64550(19) 0.0464(17) Uani d DU 1
H H15 -0.0872 0.2955 0.6594 0.056 Uiso calc R 1
C C16 0.0720(5) 0.3623(4) 0.65419(16) 0.0359(14) Uani d DU 1
H H16 0.1104 0.3281 0.6746 0.043 Uiso calc R 1
C C21 0.3081(5) 0.4553(4) 0.69435(15) 0.0290(13) Uani d DU 1
C C22 0.2163(6) 0.4857(4) 0.71884(16) 0.0341(14) Uani d DU 1
H H22 0.1406 0.5017 0.7086 0.041 Uiso calc R 1
C C23 0.2388(6) 0.4920(5) 0.75882(18) 0.0438(17) Uani d DU 1
H H23 0.1776 0.5128 0.7758 0.053 Uiso calc R 1
C C24 0.3477(7) 0.4684(4) 0.77369(17) 0.0475(16) Uani d DU 1
H H24 0.3614 0.4739 0.8008 0.057 Uiso calc R 1
C C25 0.4377(6) 0.4370(4) 0.74970(17) 0.0424(16) Uani d DU 1
H H25 0.5125 0.4197 0.7603 0.051 Uiso calc R 1
C C26 0.4181(5) 0.4307(4) 0.70966(16) 0.0330(14) Uani d DU 1
H H26 0.4799 0.4097 0.6929 0.040 Uiso calc R 1
C C31 0.4074(5) 0.2416(4) 0.55693(15) 0.0272(12) Uani d DU 1
C C32 0.3804(5) 0.2232(4) 0.51829(16) 0.0402(15) Uani d DU 1
H H32 0.3046 0.2393 0.5082 0.048 Uiso calc R 1
C C33 0.4653(6) 0.1809(5) 0.49467(18) 0.0493(18) Uani d DU 1
H H33 0.4472 0.1670 0.4683 0.059 Uiso calc R 1
C C34 0.5755(6) 0.1591(5) 0.5091(2) 0.0540(18) Uani d DU 1
H H34 0.6338 0.1319 0.4925 0.065 Uiso calc R 1
C C35 0.6019(6) 0.1761(5) 0.5469(2) 0.0470(17) Uani d DU 1
H H35 0.6778 0.1597 0.5569 0.056 Uiso calc R 1
C C36 0.5185(5) 0.2172(4) 0.57078(17) 0.0381(14) Uani d DU 1
H H36 0.5374 0.2291 0.5973 0.046 Uiso calc R 1
C C41 0.3275(5) 0.8334(4) 0.64230(15) 0.0300(14) Uani d DU 1
C C42 0.2269(6) 0.8828(4) 0.62898(17) 0.0431(17) Uani d DU 1
H H42 0.1507 0.8537 0.6300 0.052 Uiso calc R 1
C C43 0.2420(7) 0.9764(4) 0.6141(2) 0.063(2) Uani d DU 1
H H43 0.1756 1.0110 0.6044 0.075 Uiso calc R 1
C C44 0.3533(7) 1.0190(4) 0.6135(2) 0.0633(19) Uani d DU 1
H H44 0.3617 1.0833 0.6040 0.076 Uiso calc R 1
C C45 0.4520(7) 0.9696(5) 0.6264(2) 0.0551(19) Uani d DU 1
H H45 0.5281 0.9987 0.6247 0.066 Uiso calc R 1
C C46 0.4397(6) 0.8774(4) 0.64168(18) 0.0400(16) Uani d DU 1
H H46 0.5067 0.8441 0.6517 0.048 Uiso calc R 1
C C51 0.1662(5) 0.7028(4) 0.68073(14) 0.0272(13) Uani d DU 1
C C52 0.1542(6) 0.7257(4) 0.72017(15) 0.0365(13) Uani d DU 1
H H52 0.2217 0.7418 0.7353 0.044 Uiso calc R 1
C C53 0.0434(6) 0.7248(5) 0.73659(18) 0.0467(18) Uani d DU 1
H H53 0.0339 0.7406 0.7633 0.056 Uiso calc R 1
C C54 -0.0539(6) 0.7009(6) 0.71445(18) 0.0548(19) Uani d DU 1
H H54 -0.1303 0.7003 0.7260 0.066 Uiso calc R 1
C C55 -0.0417(5) 0.6780(5) 0.67581(18) 0.0474(18) Uani d DU 1
H H55 -0.1089 0.6601 0.6608 0.057 Uiso calc R 1
C C56 0.0677(5) 0.6811(4) 0.65923(16) 0.0312(13) Uani d DU 1
H H56 0.0758 0.6680 0.6323 0.037 Uiso calc R 1
C C61 0.6386(5) 0.6005(4) 0.71244(13) 0.0331(11) Uani d DU 1
C C62 0.7134(5) 0.5223(4) 0.70322(19) 0.0415(15) Uani d DU 1
H H62 0.7185 0.4988 0.6773 0.050 Uiso calc R 1
C C63 0.7791(6) 0.4805(5) 0.7325(2) 0.0503(17) Uani d DU 1
H H63 0.8316 0.4289 0.7264 0.060 Uiso calc R 1
C C64 0.7706(6) 0.5119(5) 0.7704(2) 0.058(2) Uani d DU 1
H H64 0.8154 0.4814 0.7903 0.070 Uiso calc R 1
C C65 0.6956(5) 0.5885(6) 0.77913(18) 0.0533(17) Uani d DU 1
H H65 0.6887 0.6097 0.8053 0.064 Uiso calc R 1
C C66 0.6307(6) 0.6345(4) 0.75051(15) 0.0385(14) Uani d DU 1
H H66 0.5817 0.6883 0.7567 0.046 Uiso calc R 1
C C71 0.4265(5) 0.5091(4) 0.56345(14) 0.0235(12) Uani d DU 1
C C72 0.5429(5) 0.4802(3) 0.56595(15) 0.0291(13) Uani d DU 1
C C73 0.6021(5) 0.4398(4) 0.53477(16) 0.0319(14) Uani d DU 1
C C74 0.5449(5) 0.4276(4) 0.49986(15) 0.0340(14) Uani d DU 1
C C75 0.4266(5) 0.4541(4) 0.49700(16) 0.0324(13) Uani d DU 1
C C76 0.3715(5) 0.4960(4) 0.52829(15) 0.0278(12) Uani d DU 1
F F1 0.6033(3) 0.4903(2) 0.59932(9) 0.0379(9) Uani d DU 1
F F2 0.7162(3) 0.4146(3) 0.53794(10) 0.0484(9) Uani d DU 1
F F3 0.6008(3) 0.3896(3) 0.46927(9) 0.0500(10) Uani d DU 1
F F4 0.3687(4) 0.4387(2) 0.46353(9) 0.0512(10) Uani d DU 1
F F5 0.2582(3) 0.5250(3) 0.52375(10) 0.0395(9) Uani d DU 1
C C81 0.3943(5) 0.7065(4) 0.57024(15) 0.0336(15) Uani d DU 1
C C82 0.5058(6) 0.7344(4) 0.56032(16) 0.0424(16) Uani d DU 1
C C83 0.5260(7) 0.8082(5) 0.53414(19) 0.062(2) Uani d DU 1
C C84 0.4322(7) 0.8539(6) 0.5172(2) 0.074(3) Uani d DU 1
C C85 0.3187(7) 0.8273(5) 0.5262(2) 0.067(2) Uani d DU 1
C C86 0.3015(6) 0.7527(4) 0.55292(18) 0.0449(17) Uani d DU 1
F F6 0.6004(3) 0.6906(3) 0.57596(11) 0.0519(10) Uani d DU 1
F F7 0.6385(5) 0.8364(3) 0.52578(12) 0.0921(16) Uani d DU 1
F F8 0.4511(6) 0.9271(4) 0.49205(14) 0.123(2) Uani d DU 1
F F9 0.2251(5) 0.8722(3) 0.51038(14) 0.0998(19) Uani d DU 1
F F10 0.1882(3) 0.7285(3) 0.56119(11) 0.0532(11) Uani d DU 1
Cl Cl1 0.35446(16) 0.72948(10) 0.81964(4) 0.0398(3) Uani d U 1
O O1 0.4443(5) 0.6648(4) 0.83187(16) 0.0760(19) Uani d U 1
O O2 0.3525(4) 0.8115(3) 0.84529(10) 0.0402(10) Uani d U 1
O O3 0.3822(5) 0.7623(4) 0.78082(12) 0.0645(16) Uani d U 1
O O4 0.2436(5) 0.6849(4) 0.81788(19) 0.089(2) Uani d U 1
C C99 0.3314(8) 0.5847(7) 0.3975(3) 0.101(3) Uiso d U 1
H H99 0.2767 0.5510 0.4159 0.121 Uiso calc R 1
Cl Cl2 0.4399(3) 0.6445(2) 0.42461(8) 0.1161(10) Uani d . 1
Cl Cl3 0.2502(3) 0.6623(2) 0.36987(9) 0.1238(11) Uani d U 1
Cl Cl4 0.3972(5) 0.4983(3) 0.36822(12) 0.230(3) Uani d . 1

loop_
_atom_site_aniso_label
_atom_site_aniso_U_11
_atom_site_aniso_U_22
_atom_site_aniso_U_33
_atom_site_aniso_U_12
_atom_site_aniso_U_13
_atom_site_aniso_U_23
Au 0.02438(9) 0.02016(8) 0.02100(8) -0.00173(11) -0.00004(11) 0.00316(10)
P1 0.0244(8) 0.0199(7) 0.0235(7) -0.0011(6) 0.0004(6) 0.0025(6)
P2 0.0287(9) 0.0208(8) 0.0255(8) -0.0031(6) -0.0005(6) 0.0017(6)
S1 0.0283(8) 0.0291(8) 0.0339(8) -0.0018(7) 0.0006(7) -0.0057(7)
S2 0.0304(9) 0.0522(10) 0.0281(8) 0.0035(8) 0.0005(7) 0.0017(8)
C1 0.038(4) 0.017(3) 0.033(3) 0.005(3) 0.012(3) 0.002(2)
C2 0.032(3) 0.025(3) 0.024(3) 0.000(3) -0.002(3) -0.003(2)
C11 0.028(3) 0.025(3) 0.026(2) -0.004(3) 0.005(3) -0.0030(19)
C12 0.027(3) 0.027(3) 0.026(3) -0.006(2) 0.002(3) 0.002(2)
C13 0.033(3) 0.045(4) 0.030(3) 0.006(3) -0.001(2) -0.004(3)
C14 0.026(3) 0.059(4) 0.039(4) -0.011(3) 0.001(2) -0.004(3)
C15 0.030(4) 0.059(4) 0.051(4) -0.016(3) -0.002(3) 0.012(3)
C16 0.039(4) 0.041(3) 0.028(3) -0.006(3) -0.005(3) 0.008(3)
C21 0.044(3) 0.019(3) 0.023(3) -0.003(3) -0.004(2) 0.005(2)
C22 0.044(4) 0.028(3) 0.031(3) -0.001(3) 0.002(3) 0.001(3)
C23 0.057(4) 0.044(4) 0.031(3) -0.010(3) 0.012(3) 0.000(3)
C24 0.078(5) 0.041(4) 0.024(3) -0.005(4) -0.007(3) 0.003(3)
C25 0.051(4) 0.040(4) 0.036(3) -0.004(3) -0.013(3) 0.009(3)
C26 0.039(3) 0.030(4) 0.030(3) -0.005(3) -0.001(3) 0.004(3)
C31 0.029(3) 0.019(3) 0.034(3) -0.004(2) 0.006(3) 0.000(2)
C32 0.043(4) 0.035(3) 0.042(3) -0.003(3) -0.003(3) -0.016(3)
C33 0.060(4) 0.054(4) 0.035(3) -0.012(4) 0.007(3) -0.021(3)
C34 0.045(4) 0.045(4) 0.072(5) -0.002(3) 0.021(4) -0.018(4)
C35 0.033(4) 0.050(4) 0.059(4) 0.010(3) 0.012(3) -0.004(4)
C36 0.044(4) 0.035(3) 0.035(3) 0.005(3) 0.004(3) 0.001(3)
C41 0.040(4) 0.021(3) 0.029(3) -0.004(2) 0.002(3) 0.002(2)
C42 0.053(4) 0.029(4) 0.047(4) -0.002(3) -0.013(3) 0.009(3)
C43 0.090(5) 0.035(4) 0.063(5) 0.007(4) -0.016(5) 0.019(4)
C44 0.100(5) 0.026(3) 0.064(5) -0.012(4) -0.003(6) 0.011(3)
C45 0.074(5) 0.036(4) 0.056(5) -0.017(4) 0.009(4) 0.001(3)
C46 0.042(4) 0.033(4) 0.044(4) -0.007(3) 0.007(3) 0.002(3)
C51 0.031(3) 0.024(3) 0.026(3) -0.001(3) 0.003(2) 0.001(2)
C52 0.038(3) 0.037(3) 0.034(3) -0.003(3) 0.005(3) -0.009(3)
C53 0.042(4) 0.067(5) 0.031(3) -0.009(4) 0.011(3) -0.013(3)
C54 0.027(3) 0.085(6) 0.052(4) -0.005(4) 0.016(3) -0.001(4)
C55 0.032(3) 0.069(5) 0.041(4) -0.009(4) -0.007(3) -0.009(4)
C56 0.039(3) 0.026(3) 0.029(3) 0.001(3) -0.005(3) -0.006(2)
C61 0.029(3) 0.041(3) 0.030(2) -0.004(3) 0.004(3) 0.004(3)
C62 0.034(4) 0.045(4) 0.045(4) -0.003(3) 0.000(3) -0.002(3)
C63 0.039(4) 0.046(4) 0.065(4) 0.008(3) -0.001(4) 0.011(3)
C64 0.049(5) 0.072(5) 0.053(4) 0.015(4) -0.004(4) 0.027(4)
C65 0.043(4) 0.080(5) 0.036(3) 0.003(4) -0.004(3) 0.007(4)
C66 0.031(4) 0.054(4) 0.031(3) 0.004(3) 0.000(3) 0.000(3)
C71 0.026(3) 0.026(3) 0.018(3) 0.004(2) 0.003(2) 0.003(2)
C72 0.030(3) 0.026(3) 0.031(3) -0.006(3) -0.006(3) 0.005(2)
C73 0.032(3) 0.031(3) 0.033(3) -0.001(2) 0.004(2) 0.000(3)
C74 0.044(3) 0.029(4) 0.030(3) -0.006(3) 0.008(3) -0.002(2)
C75 0.041(3) 0.029(3) 0.028(3) -0.009(3) 0.001(3) 0.005(2)
C76 0.026(3) 0.028(3) 0.029(3) -0.007(3) -0.003(2) 0.006(2)
F1 0.032(2) 0.050(2) 0.031(2) 0.0029(15) -0.0055(14) -0.0025(16)
F2 0.031(2) 0.056(2) 0.058(2) 0.005(2) 0.0062(17) -0.015(2)
F3 0.059(2) 0.055(3) 0.0363(18) 0.002(2) 0.0182(17) -0.0157(18)
F4 0.067(3) 0.057(2) 0.0295(17) -0.004(2) -0.015(2) -0.0070(15)
F5 0.036(2) 0.043(2) 0.040(2) 0.0043(18) -0.0100(17) 0.0013(17)
C81 0.056(4) 0.022(3) 0.022(3) -0.007(3) 0.007(3) 0.003(2)
C82 0.059(4) 0.036(4) 0.032(3) -0.010(3) 0.015(3) 0.005(3)
C83 0.101(6) 0.044(4) 0.042(4) -0.024(4) 0.025(4) 0.005(3)
C84 0.137(7) 0.041(4) 0.044(4) -0.014(5) 0.014(5) 0.029(4)
C85 0.112(6) 0.041(4) 0.047(4) 0.011(4) -0.011(4) 0.024(3)
C86 0.071(5) 0.027(3) 0.036(4) 0.008(3) 0.001(3) 0.008(3)
F6 0.047(3) 0.059(3) 0.049(2) -0.020(2) 0.0121(19) 0.004(2)
F7 0.119(4) 0.081(3) 0.077(3) -0.056(3) 0.042(3) 0.013(3)
F8 0.221(7) 0.068(4) 0.082(3) -0.022(4) 0.015(4) 0.050(3)
F9 0.144(5) 0.072(4) 0.084(4) 0.026(3) -0.026(3) 0.043(3)
F10 0.053(3) 0.051(2) 0.055(2) 0.015(2) -0.0105(19) 0.010(2)
Cl1 0.0363(8) 0.0387(8) 0.0444(8) 0.0044(9) -0.0022(9) -0.0167(7)
O1 0.098(5) 0.065(4) 0.065(4) 0.050(3) -0.030(3) -0.023(3)
O2 0.043(2) 0.036(2) 0.042(2) 0.009(2) -0.002(2) -0.0162(18)
O3 0.077(4) 0.084(4) 0.033(2) 0.003(3) -0.004(3) -0.010(3)
O4 0.064(4) 0.074(4) 0.129(5) -0.029(3) 0.033(4) -0.052(4)
Cl2 0.0904(19) 0.146(3) 0.112(2) -0.0376(19) -0.0142(17) 0.0093(19)
Cl3 0.097(2) 0.138(3) 0.137(3) 0.007(2) -0.0248(19) 0.024(2)
Cl4 0.324(6) 0.173(4) 0.191(4) 0.113(4) -0.157(4) -0.086(3)

loop_
_atom_type_symbol
_atom_type_description
_atom_type_scat_dispersion_real
_atom_type_scat_dispersion_imag
_atom_type_scat_source
C C 0.0033 0.0016 'International Tables Vol C Tables 4.2.6.8 and 6.1.1.4'
H H 0.0000 0.0000 'International Tables Vol C Tables 4.2.6.8 and 6.1.1.4'
O O 0.0106 0.0060 'International Tables Vol C Tables 4.2.6.8 and 6.1.1.4'
F F 0.0171 0.0103 'International Tables Vol C Tables 4.2.6.8 and 6.1.1.4'
P P 0.1023 0.0942 'International Tables Vol C Tables 4.2.6.8 and 6.1.1.4'
S S 0.1246 0.1234 'International Tables Vol C Tables 4.2.6.8 and 6.1.1.4'
Cl Cl 0.1484 0.1585 'International Tables Vol C Tables 4.2.6.8 and 6.1.1.4'
Au Au -2.0133 8.8022 'International Tables Vol C Tables 4.2.6.8 and 6.1.1.4'

loop_
_geom_angle_atom_site_label_1
_geom_angle_atom_site_label_2
_geom_angle_atom_site_label_3
_geom_angle
_geom_angle_publ_flag
C71 Au C81 83.0(2) y
C71 Au P1 92.02(14) y
C81 Au P1 170.25(15) y
C71 Au P2 168.21(15) y
C81 Au P2 89.47(15) y
P1 Au P2 96.70(5) y
C21 P1 C11 107.3(2) y
C21 P1 C1 104.0(2) y
C11 P1 C1 105.5(3) y
C21 P1 Au 116.27(18) y
C11 P1 Au 109.54(16) y
C1 P1 Au 113.56(19) y
C51 P2 C41 105.4(2) y
C51 P2 C2 107.7(2) y
C41 P2 C2 105.5(3) y
C51 P2 Au 118.44(18) y
C41 P2 Au 113.36(18) y
C2 P2 Au 105.71(18) y
C31 S1 C1 103.7(3) y
C61 S2 C2 101.9(2) y
S1 C1 P1 108.9(3) ?
S1 C1 H1A 109.9 ?
P1 C1 H1A 109.9 ?
S1 C1 H1B 109.9 ?
P1 C1 H1B 109.9 ?
H1A C1 H1B 108.3 ?
S2 C2 P2 108.3(3) ?
S2 C2 H2A 110.0 ?
P2 C2 H2A 110.0 ?
S2 C2 H2B 110.0 ?
P2 C2 H2B 110.0 ?
H2A C2 H2B 108.4 ?
C12 C11 C16 119.6(5) ?
C12 C11 P1 121.1(4) ?
C16 C11 P1 119.3(4) ?
C11 C12 C13 120.4(5) ?
C11 C12 H12 119.8 ?
C13 C12 H12 119.8 ?
C14 C13 C12 118.6(5) ?
C14 C13 H13 120.7 ?
C12 C13 H13 120.7 ?
C15 C14 C13 122.1(6) ?
C15 C14 H14 118.9 ?
C13 C14 H14 118.9 ?
C14 C15 C16 120.2(6) ?
C14 C15 H15 119.9 ?
C16 C15 H15 119.9 ?
C15 C16 C11 119.0(6) ?
C15 C16 H16 120.5 ?
C11 C16 H16 120.5 ?
C26 C21 C22 120.4(5) ?
C26 C21 P1 118.2(4) ?
C22 C21 P1 121.3(4) ?
C21 C22 C23 118.4(6) ?
C21 C22 H22 120.8 ?
C23 C22 H22 120.8 ?
C24 C23 C22 120.9(6) ?
C24 C23 H23 119.5 ?
C22 C23 H23 119.5 ?
C23 C24 C25 120.8(6) ?
C23 C24 H24 119.6 ?
C25 C24 H24 119.6 ?
C24 C25 C26 119.5(6) ?
C24 C25 H25 120.2 ?
C26 C25 H25 120.2 ?
C21 C26 C25 120.0(6) ?
C21 C26 H26 120.0 ?
C25 C26 H26 120.0 ?
C36 C31 C32 119.0(5) ?
C36 C31 S1 125.6(4) ?
C32 C31 S1 115.4(4) ?
C33 C32 C31 119.2(6) ?
C33 C32 H32 120.4 ?
C31 C32 H32 120.4 ?
C34 C33 C32 120.4(6) ?
C34 C33 H33 119.8 ?
C32 C33 H33 119.8 ?
C35 C34 C33 120.6(6) ?
C35 C34 H34 119.7 ?
C33 C34 H34 119.7 ?
C34 C35 C36 119.7(6) ?
C34 C35 H35 120.1 ?
C36 C35 H35 120.1 ?
C35 C36 C31 121.1(6) ?
C35 C36 H36 119.5 ?
C31 C36 H36 119.5 ?
C42 C41 C46 121.0(5) ?
C42 C41 P2 118.1(4) ?
C46 C41 P2 120.8(4) ?
C43 C42 C41 118.0(6) ?
C43 C42 H42 121.0 ?
C41 C42 H42 121.0 ?
C44 C43 C42 120.5(7) ?
C44 C43 H43 119.8 ?
C42 C43 H43 119.8 ?
C45 C44 C43 121.2(6) ?
C45 C44 H44 119.4 ?
C43 C44 H44 119.4 ?
C44 C45 C46 119.7(7) ?
C44 C45 H45 120.2 ?
C46 C45 H45 120.2 ?
C45 C46 C41 119.6(7) ?
C45 C46 H46 120.2 ?
C41 C46 H46 120.2 ?
C56 C51 C52 119.6(6) ?
C56 C51 P2 120.3(4) ?
C52 C51 P2 120.0(4) ?
C53 C52 C51 119.1(6) ?
C53 C52 H52 120.5 ?
C51 C52 H52 120.5 ?
C52 C53 C54 120.1(6) ?
C52 C53 H53 120.0 ?
C54 C53 H53 120.0 ?
C55 C54 C53 120.7(6) ?
C55 C54 H54 119.7 ?
C53 C54 H54 119.7 ?
C56 C55 C54 119.3(6) ?
C56 C55 H55 120.3 ?
C54 C55 H55 120.3 ?
C55 C56 C51 121.2(5) ?
C55 C56 H56 119.4 ?
C51 C56 H56 119.4 ?
C66 C61 C62 120.6(6) ?
C66 C61 S2 123.3(5) ?
C62 C61 S2 116.1(4) ?
C63 C62 C61 118.6(6) ?
C63 C62 H62 120.7 ?
C61 C62 H62 120.7 ?
C64 C63 C62 121.6(7) ?
C64 C63 H63 119.2 ?
C62 C63 H63 119.2 ?
C63 C64 C65 119.1(6) ?
C63 C64 H64 120.4 ?
C65 C64 H64 120.4 ?
C66 C65 C64 121.3(6) ?
C66 C65 H65 119.4 ?
C64 C65 H65 119.4 ?
C65 C66 C61 118.8(6) ?
C65 C66 H66 120.6 ?
C61 C66 H66 120.6 ?
C76 C71 C72 116.7(5) ?
C76 C71 Au 123.2(4) ?
C72 C71 Au 118.9(4) ?
F1 C72 C71 120.5(5) ?
F1 C72 C73 117.5(5) ?
C71 C72 C73 122.0(5) ?
F2 C73 C74 119.4(5) ?
F2 C73 C72 120.4(5) ?
C74 C73 C72 120.1(5) ?
F3 C74 C73 121.0(5) ?
F3 C74 C75 120.2(5) ?
C73 C74 C75 118.8(5) ?
F4 C75 C76 121.4(5) ?
F4 C75 C74 119.2(5) ?
C76 C75 C74 119.5(5) ?
F5 C76 C75 117.6(5) ?
F5 C76 C71 119.5(5) ?
C75 C76 C71 122.8(5) ?
C82 C81 C86 118.0(6) ?
C82 C81 Au 124.4(5) ?
C86 C81 Au 117.5(4) ?
F6 C82 C81 120.7(5) ?
F6 C82 C83 117.6(6) ?
C81 C82 C83 121.8(7) ?
F7 C83 C84 120.2(6) ?
F7 C83 C82 120.3(7) ?
C84 C83 C82 119.4(7) ?
F8 C84 C83 119.9(7) ?
F8 C84 C85 119.6(7) ?
C83 C84 C85 120.5(6) ?
F9 C85 C84 121.5(6) ?
F9 C85 C86 120.0(7) ?
C84 C85 C86 118.5(7) ?
F10 C86 C81 121.3(5) ?
F10 C86 C85 116.9(6) ?
C81 C86 C85 121.7(7) ?
O4 Cl1 O1 112.2(4) ?
O4 Cl1 O2 111.1(3) ?
O1 Cl1 O2 109.0(3) ?
O4 Cl1 O3 107.0(4) ?
O1 Cl1 O3 108.5(3) ?
O2 Cl1 O3 109.0(3) ?
Cl3 C99 Cl4 110.0(5) ?
Cl3 C99 Cl2 112.3(6) ?
Cl4 C99 Cl2 109.6(5) ?
Cl3 C99 H99 108.3 ?
Cl4 C99 H99 108.3 ?
Cl2 C99 H99 108.3 ?

loop_
_geom_bond_atom_site_label_1
_geom_bond_atom_site_label_2
_geom_bond_distance
_geom_bond_publ_flag
Au C71 2.079(5) y
Au C81 2.083(5) y
Au P1 2.3818(14) y
Au P2 2.3990(15) y
P1 C21 1.804(5) y
P1 C11 1.820(6) y
P1 C1 1.837(5) y
P2 C51 1.806(6) y
P2 C41 1.818(5) y
P2 C2 1.849(5) y
S1 C31 1.769(6) y
S1 C1 1.823(6) y
S2 C61 1.778(6) y
S2 C2 1.810(6) y
C1 H1A 0.9900 ?
C1 H1B 0.9900 ?
C2 H2A 0.9900 ?
C2 H2B 0.9900 ?
C11 C12 1.378(7) ?
C11 C16 1.405(7) ?
C12 C13 1.391(7) ?
C12 H12 0.9500 ?
C13 C14 1.368(7) ?
C13 H13 0.9500 ?
C14 C15 1.352(7) ?
C14 H14 0.9500 ?
C15 C16 1.381(8) ?
C15 H15 0.9500 ?
C16 H16 0.9500 ?
C21 C26 1.391(7) ?
C21 C22 1.400(7) ?
C22 C23 1.402(8) ?
C22 H22 0.9500 ?
C23 C24 1.371(8) ?
C23 H23 0.9500 ?
C24 C25 1.379(8) ?
C24 H24 0.9500 ?
C25 C26 1.399(7) ?
C25 H25 0.9500 ?
C26 H26 0.9500 ?
C31 C36 1.385(7) ?
C31 C32 1.388(7) ?
C32 C33 1.386(8) ?
C32 H32 0.9500 ?
C33 C34 1.373(8) ?
C33 H33 0.9500 ?
C34 C35 1.355(8) ?
C34 H34 0.9500 ?
C35 C36 1.371(7) ?
C35 H35 0.9500 ?
C36 H36 0.9500 ?
C41 C42 1.402(7) ?
C41 C46 1.406(7) ?
C42 C43 1.398(8) ?
C42 H42 0.9500 ?
C43 C44 1.388(8) ?
C43 H43 0.9500 ?
C44 C45 1.379(8) ?
C44 H44 0.9500 ?
C45 C46 1.383(8) ?
C45 H45 0.9500 ?
C46 H46 0.9500 ?
C51 C56 1.369(7) ?
C51 C52 1.401(7) ?
C52 C53 1.372(8) ?
C52 H52 0.9500 ?
C53 C54 1.378(8) ?
C53 H53 0.9500 ?
C54 C55 1.374(8) ?
C54 H54 0.9500 ?
C55 C56 1.361(8) ?
C55 H55 0.9500 ?
C56 H56 0.9500 ?
C61 C66 1.394(7) ?
C61 C62 1.406(8) ?
C62 C63 1.378(8) ?
C62 H62 0.9500 ?
C63 C64 1.378(8) ?
C63 H63 0.9500 ?
C64 C65 1.386(9) ?
C64 H64 0.9500 ?
C65 C66 1.382(8) ?
C65 H65 0.9500 ?
C66 H66 0.9500 ?
C71 C76 1.372(6) ?
C71 C72 1.376(7) ?
C72 F1 1.343(6) ?
C72 C73 1.381(7) ?
C73 F2 1.340(6) ?
C73 C74 1.375(7) ?
C74 F3 1.335(6) ?
C74 C75 1.388(7) ?
C75 F4 1.341(6) ?
C75 C76 1.372(7) ?
C76 F5 1.349(6) ?
C81 C82 1.359(8) ?
C81 C86 1.364(7) ?
C82 F6 1.340(7) ?
C82 C83 1.379(8) ?
C83 F7 1.359(8) ?
C83 C84 1.364(9) ?
C84 F8 1.348(8) ?
C84 C85 1.368(9) ?
C85 F9 1.340(8) ?
C85 C86 1.394(8) ?
C86 F10 1.352(7) ?
Cl1 O4 1.395(5) ?
Cl1 O1 1.415(5) ?
Cl1 O2 1.436(4) ?
Cl1 O3 1.445(4) ?
C99 Cl3 1.700(9) ?
C99 Cl4 1.729(9) ?
C99 Cl2 1.748(9) ?
C99 H99 1.0000 ?

loop_
_geom_hbond_atom_site_label_D
_geom_hbond_atom_site_label_H
_geom_hbond_atom_site_label_A
_geom_hbond_site_symmetry_A
_geom_hbond_distance_DH
_geom_hbond_distance_HA
_geom_hbond_distance_DA
_geom_hbond_angle_DHA
C2 H2A O3 . 0.99 2.49 3.118(7) 121.0
C52 H52 O3 . 0.95 2.41 3.353(8) 170.8
C66 H66 O3 . 0.95 2.61 3.473(8) 151.6
C36 H36 O1 3_646 0.95 2.60 3.454(8) 149.1
C1 H1A O2 3_646 0.99 2.59 3.345(8) 133.1
C26 H26 O2 3_646 0.95 2.67 3.605(8) 166.6
C36 H36 O2 3_646 0.95 2.60 3.487(7) 155.9
C14 H14 O2 3_546 0.95 2.61 3.328(7) 132.9
C15 H15 O4 3_546 0.95 2.46 3.380(8) 162.8

loop_
_geom_torsion_atom_site_label_1
_geom_torsion_atom_site_label_2
_geom_torsion_atom_site_label_3
_geom_torsion_atom_site_label_4
_geom_torsion
_geom_torsion_publ_flag
C71 Au P1 C21 139.7(3) ?
P2 Au P1 C21 -32.4(2) ?
C71 Au P1 C11 -98.5(2) ?
P2 Au P1 C11 89.43(17) ?
C71 Au P1 C1 19.1(3) ?
P2 Au P1 C1 -152.9(2) ?
C81 Au P2 C51 124.4(2) ?
P1 Au P2 C51 -48.0(2) ?
C81 Au P2 C41 0.2(2) ?
P1 Au P2 C41 -172.2(2) ?
C81 Au P2 C2 -114.8(2) ?
P1 Au P2 C2 72.73(19) ?
C31 S1 C1 P1 144.2(3) y
C21 P1 C1 S1 148.1(3) ?
C11 P1 C1 S1 35.3(3) ?
Au P1 C1 S1 -84.6(3) y
C61 S2 C2 P2 -161.4(3) y
C51 P2 C2 S2 160.3(3) ?
C41 P2 C2 S2 -87.6(3) ?
Au P2 C2 S2 32.8(3) y
C21 P1 C11 C12 138.9(4) ?
C1 P1 C11 C12 -110.7(4) ?
Au P1 C11 C12 11.9(4) ?
C21 P1 C11 C16 -43.4(5) ?
C1 P1 C11 C16 66.9(4) ?
Au P1 C11 C16 -170.5(4) ?
C16 C11 C12 C13 1.5(7) ?
P1 C11 C12 C13 179.1(4) ?
C11 C12 C13 C14 -1.7(7) ?
C12 C13 C14 C15 -0.1(9) ?
C13 C14 C15 C16 2.0(10) ?
C14 C15 C16 C11 -2.2(10) ?
C12 C11 C16 C15 0.4(8) ?
P1 C11 C16 C15 -177.3(5) ?
C11 P1 C21 C26 154.3(4) ?
C1 P1 C21 C26 42.9(5) ?
Au P1 C21 C26 -82.7(4) ?
C11 P1 C21 C22 -28.8(5) ?
C1 P1 C21 C22 -140.3(5) ?
Au P1 C21 C22 94.1(4) ?
C26 C21 C22 C23 0.9(8) ?
P1 C21 C22 C23 -175.9(4) ?
C21 C22 C23 C24 -0.4(8) ?
C22 C23 C24 C25 -0.7(10) ?
C23 C24 C25 C26 1.2(10) ?
C22 C21 C26 C25 -0.5(8) ?
P1 C21 C26 C25 176.4(4) ?
C24 C25 C26 C21 -0.6(9) ?
C1 S1 C31 C36 19.8(6) ?
C1 S1 C31 C32 -162.8(4) y
C36 C31 C32 C33 -0.1(8) ?
S1 C31 C32 C33 -177.6(4) ?
C31 C32 C33 C34 -1.1(9) ?
C32 C33 C34 C35 1.8(10) ?
C33 C34 C35 C36 -1.3(11) ?
C34 C35 C36 C31 0.1(10) ?
C32 C31 C36 C35 0.6(9) ?
S1 C31 C36 C35 177.9(5) ?
C51 P2 C41 C42 -35.7(5) ?
C2 P2 C41 C42 -149.5(4) ?
Au P2 C41 C42 95.3(4) ?
C51 P2 C41 C46 147.6(5) ?
C2 P2 C41 C46 33.9(5) ?
Au P2 C41 C46 -81.3(5) ?
C46 C41 C42 C43 1.6(8) ?
P2 C41 C42 C43 -175.0(5) ?
C41 C42 C43 C44 -1.3(9) ?
C42 C43 C44 C45 1.8(11) ?
C43 C44 C45 C46 -2.6(11) ?
C44 C45 C46 C41 2.9(10) ?
C42 C41 C46 C45 -2.4(9) ?
P2 C41 C46 C45 174.1(5) ?
C41 P2 C51 C56 90.2(5) ?
C2 P2 C51 C56 -157.6(4) ?
Au P2 C51 C56 -37.9(5) ?
C41 P2 C51 C52 -86.5(5) ?
C2 P2 C51 C52 25.7(5) ?
Au P2 C51 C52 145.4(4) ?
C56 C51 C52 C53 0.8(8) ?
P2 C51 C52 C53 177.5(5) ?
C51 C52 C53 C54 0.4(9) ?
C52 C53 C54 C55 -0.1(11) ?
C53 C54 C55 C56 -1.4(12) ?
C54 C55 C56 C51 2.7(10) ?
C52 C51 C56 C55 -2.4(9) ?
P2 C51 C56 C55 -179.0(5) ?
C2 S2 C61 C66 -34.3(6) ?
C2 S2 C61 C62 146.9(4) y
C66 C61 C62 C63 -0.4(8) ?
S2 C61 C62 C63 178.4(5) ?
C61 C62 C63 C64 1.8(9) ?
C62 C63 C64 C65 -1.2(11) ?
C63 C64 C65 C66 -0.8(11) ?
C64 C65 C66 C61 2.2(10) ?
C62 C61 C66 C65 -1.5(9) ?
S2 C61 C66 C65 179.8(5) ?
C81 Au C71 C76 -69.7(5) ?
P1 Au C71 C76 101.8(4) ?
P2 Au C71 C76 -120.4(6) ?
C81 Au C71 C72 97.5(4) ?
P1 Au C71 C72 -90.9(3) ?
P2 Au C71 C72 46.9(9) ?
C76 C71 C72 F1 -179.9(5) ?
Au C71 C72 F1 12.0(6) ?
C76 C71 C72 C73 -0.1(6) ?
Au C71 C72 C73 -168.2(4) ?
F1 C72 C73 F2 -1.8(7) ?
C71 C72 C73 F2 178.5(5) ?
F1 C72 C73 C74 179.9(5) ?
C71 C72 C73 C74 0.2(7) ?
F2 C73 C74 F3 1.0(8) ?
C72 C73 C74 F3 179.3(4) ?
F2 C73 C74 C75 -180.0(5) ?
C72 C73 C74 C75 -1.7(8) ?
F3 C74 C75 F4 1.8(8) ?
C73 C74 C75 F4 -177.3(5) ?
F3 C74 C75 C76 -177.8(5) ?
C73 C74 C75 C76 3.1(8) ?
F4 C75 C76 F5 -2.7(8) ?
C74 C75 C76 F5 176.9(5) ?
F4 C75 C76 C71 177.2(5) ?
C74 C75 C76 C71 -3.2(8) ?
C72 C71 C76 F5 -178.4(4) ?
Au C71 C76 F5 -10.9(7) ?
C72 C71 C76 C75 1.7(8) ?
Au C71 C76 C75 169.2(4) ?
C71 Au C81 C82 -67.2(4) ?
P2 Au C81 C82 103.7(4) ?
C71 Au C81 C86 109.3(5) ?
P2 Au C81 C86 -79.8(4) ?
C86 C81 C82 F6 -179.0(6) ?
Au C81 C82 F6 -2.5(7) ?
C86 C81 C82 C83 1.2(7) ?
Au C81 C82 C83 177.7(4) ?
F6 C82 C83 F7 -1.9(7) ?
C81 C82 C83 F7 177.8(6) ?
F6 C82 C83 C84 179.3(7) ?
C81 C82 C83 C84 -0.9(8) ?
F7 C83 C84 F8 0.3(11) ?
C82 C83 C84 F8 179.0(6) ?
F7 C83 C84 C85 -178.5(7) ?
C82 C83 C84 C85 0.3(11) ?
F8 C84 C85 F9 0.3(13) ?
C83 C84 C85 F9 179.0(7) ?
F8 C84 C85 C86 -178.8(6) ?
C83 C84 C85 C86 0.0(13) ?
C82 C81 C86 F10 179.6(5) ?
Au C81 C86 F10 2.9(8) ?
C82 C81 C86 C85 -0.9(9) ?
Au C81 C86 C85 -177.7(5) ?
F9 C85 C86 F10 0.7(10) ?
C84 C85 C86 F10 179.8(7) ?
F9 C85 C86 C81 -178.7(6) ?
C84 C85 C86 C81 0.4(11) ?
